data_4506314
loop_
_publ_author_name
'Xu, Guohai'
'He, Xiyun'
'Lv, Jianyi'
'Zhou, Zhonggao'
'Du, Ziyi'
'Xie, Yongrong'

_publ_section_title
;
 Solvent-Dependent Assemblies of Trinuclear Copper Cluster into Variable
 Frameworks Based on Mixed Ligands of Polyalcohol Amines and Organic
 Carboxylates
;
_journal_issue 7
_journal_name_full 'Crystal Growth &amp; Design'
_journal_page_first 3619
_journal_paper_doi 10.1021/cg300434k
_journal_volume 12
_journal_year 2012
_chemical_formula_moiety 'C20 H22 Cu1.50 N O8'
_chemical_formula_sum 'C20 H22 Cu1.5 N O8'
_chemical_formula_weight 499.70
_chemical_melting_point ?
_chemical_name_systematic
;
 ?
;
_space_group_IT_number 14
_symmetry_cell_setting monoclinic
_symmetry_space_group_name_Hall '-P 2yn'
_symmetry_space_group_name_H-M 'P 1 21/n 1'
_atom_sites_solution_hydrogens geom
_atom_sites_solution_primary direct
_atom_sites_solution_secondary difmap
_audit_creation_method SHELXL-97
_cell_angle_alpha 90.00
_cell_angle_beta 98.22
_cell_angle_gamma 90.00
_cell_formula_units_Z 4
_cell_length_a 8.291
_cell_length_b 13.461
_cell_length_c 18.549
_cell_measurement_temperature 173(2)
_cell_measurement_theta_max 26.1
_cell_measurement_theta_min 1.9
_cell_volume 2048.896
_computing_cell_refinement 'SAINT (Bruker, 1999)'
_computing_data_collection 'SMART (Bruker, 1997)'
_computing_data_reduction 'SAINT (Bruker, 1999)'
_computing_molecular_graphics 'SHELXTL-PLUS (Sheldrick, 1990)'
_computing_publication_material SHELXL-97
_computing_structure_refinement 'SHELXL-97 (Sheldrick, 1997)'
_computing_structure_solution 'SHELXS-97(Sheldrick, 1997)'
_diffrn_ambient_temperature 173(2)
_diffrn_measured_fraction_theta_full 0.999
_diffrn_measured_fraction_theta_max 0.999
_diffrn_measurement_device_type 'Bruker SMART APEX CCD'
_diffrn_measurement_method '\w scan'
_diffrn_radiation_monochromator graphite
_diffrn_radiation_source 'fine-focus sealed tube'
_diffrn_radiation_type MoK\a
_diffrn_radiation_wavelength 0.71073
_diffrn_reflns_av_R_equivalents 0.0336
_diffrn_reflns_av_sigmaI/netI 0.0381
_diffrn_reflns_limit_h_max 10
_diffrn_reflns_limit_h_min -8
_diffrn_reflns_limit_k_max 16
_diffrn_reflns_limit_k_min -15
_diffrn_reflns_limit_l_max 21
_diffrn_reflns_limit_l_min -22
_diffrn_reflns_number 11235
_diffrn_reflns_theta_full 26.06
_diffrn_reflns_theta_max 26.06
_diffrn_reflns_theta_min 1.88
_exptl_absorpt_coefficient_mu 1.619
_exptl_absorpt_correction_T_max 0.278
_exptl_absorpt_correction_T_min 0.253
_exptl_absorpt_correction_type multi-scan
_exptl_absorpt_process_details 'SADABS (Sheldrick, 1996)'
_exptl_crystal_colour blue
_exptl_crystal_density_diffrn 1.620
_exptl_crystal_density_method 'not measured'
_exptl_crystal_description block
_exptl_crystal_F_000 1026
_exptl_crystal_size_max 0.31
_exptl_crystal_size_mid 0.24
_exptl_crystal_size_min 0.18
_refine_diff_density_max 0.611
_refine_diff_density_min -0.479
_refine_diff_density_rms 0.070
_refine_ls_extinction_method none
_refine_ls_goodness_of_fit_ref 1.009
_refine_ls_hydrogen_treatment mixed
_refine_ls_matrix_type full
_refine_ls_number_parameters 283
_refine_ls_number_reflns 4052
_refine_ls_number_restraints 2
_refine_ls_restrained_S_all 1.011
_refine_ls_R_factor_all 0.0523
_refine_ls_R_factor_gt 0.0352
_refine_ls_shift/su_max 0.000
_refine_ls_shift/su_mean 0.000
_refine_ls_structure_factor_coef Fsqd
_refine_ls_weighting_details 'calc w=1/[\s^2^(Fo^2^)+(0.0464P)^2^+1.2085P] where P=(Fo^2^+2Fc^2^)/3'
_refine_ls_weighting_scheme calc
_refine_ls_wR_factor_gt 0.0866
_refine_ls_wR_factor_ref 0.0942
_reflns_number_gt 3112
_reflns_number_total 4052
_reflns_threshold_expression >2sigma(I)
_cod_data_source_file cg300434k_si_002.cif
_cod_data_source_block compound4
_cod_depositor_comments
;
The following automatic conversions were performed:

'_chemical_melting_point' value 'not measured' was changed to '?' -
the value is undefined or not given.

'_symmetry_cell_setting' value
'Monoclinic' changed to 'monoclinic' according to
/home/saulius/struct/CIF-dictionaries/cif_core.dic dictionary named
'cif_core.dic' version 2.4.1 from 2010-06-29.

Automatic conversion script
Id: cif_fix_values 1891 2012-01-12 08:04:46Z andrius 
;
_cod_original_cell_volume 2048.9
_cod_original_sg_symbol_H-M P2(1)/n
_cod_original_formula_sum 'C20 H22 Cu1.50 N O8'
_cod_database_code 4506314

loop_
_symmetry_equiv_pos_as_xyz
'x, y, z'
'-x+1/2, y+1/2, -z+1/2'
'-x, -y, -z'
'x-1/2, -y-1/2, z-1/2'

loop_
_atom_site_label
_atom_site_type_symbol
_atom_site_fract_x
_atom_site_fract_y
_atom_site_fract_z
_atom_site_U_iso_or_equiv
_atom_site_adp_type
_atom_site_occupancy
_atom_site_symmetry_multiplicity
_atom_site_calc_flag
_atom_site_refinement_flags
C2 C 1.0682(3) 0.5543(2) 0.14501(16) 0.0279(7) Uani 1 1 d .
C1 C 1.2043(4) 0.5987(2) 0.19762(16) 0.0294(7) Uani 1 1 d .
C3 C 1.0287(4) 0.4544(2) 0.14962(17) 0.0349(7) Uani 1 1 d .
H3 H 1.0862 0.4152 0.1858 0.042 Uiso 1 1 calc R
C4 C 0.9051(4) 0.4124(2) 0.10114(18) 0.0374(8) Uani 1 1 d .
H4 H 0.8806 0.3452 0.1041 0.045 Uiso 1 1 calc R
C5 C 0.8186(4) 0.4716(2) 0.04837(16) 0.0307(7) Uani 1 1 d .
C6 C 0.8553(4) 0.5702(2) 0.04263(16) 0.0309(7) Uani 1 1 d .
H6 H 0.7960 0.6092 0.0068 0.037 Uiso 1 1 calc R
C7 C 0.9816(4) 0.6117(2) 0.09051(16) 0.0304(7) Uani 1 1 d .
H7 H 1.0081 0.6784 0.0860 0.036 Uiso 1 1 calc R
C8 C 0.6000(3) 0.3584(2) 0.01275(16) 0.0298(7) Uani 1 1 d .
C9 C 0.5360(4) 0.3584(2) 0.07733(17) 0.0375(8) Uani 1 1 d .
H9 H 0.5627 0.4090 0.1111 0.045 Uiso 1 1 calc R
C10 C 0.4326(4) 0.2835(2) 0.09180(17) 0.0346(7) Uani 1 1 d .
H10 H 0.3918 0.2827 0.1360 0.042 Uiso 1 1 calc R
C11 C 0.3886(3) 0.2090(2) 0.04097(16) 0.0283(7) Uani 1 1 d .
C12 C 0.4512(4) 0.2120(2) -0.02410(16) 0.0319(7) Uani 1 1 d .
H12 H 0.4206 0.1633 -0.0589 0.038 Uiso 1 1 calc R
C13 C 0.5581(4) 0.2856(2) -0.03871(16) 0.0318(7) Uani 1 1 d .
H13 H 0.6009 0.2859 -0.0824 0.038 Uiso 1 1 calc R
C14 C 0.2748(4) 0.1292(2) 0.05835(17) 0.0330(7) Uani 1 1 d .
C15 C -0.2665(4) 0.0305(2) 0.14799(18) 0.0353(7) Uani 1 1 d .
H15A H -0.3588 0.0577 0.1681 0.042 Uiso 1 1 calc R
H15B H -0.2973 -0.0345 0.1279 0.042 Uiso 1 1 calc R
C16 C -0.2245(4) 0.0978(3) 0.08810(18) 0.0383(8) Uani 1 1 d .
H16A H -0.2995 0.0859 0.0438 0.046 Uiso 1 1 calc R
H16B H -0.2357 0.1666 0.1021 0.046 Uiso 1 1 calc R
C17 C -0.0548(4) -0.1521(2) 0.1710(2) 0.0428(8) Uani 1 1 d .
H17A H -0.0361 -0.2187 0.1905 0.051 Uiso 1 1 calc R
H17B H -0.1450 -0.1550 0.1315 0.051 Uiso 1 1 calc R
C18 C -0.0994(4) -0.0846(2) 0.22992(18) 0.0352(7) Uani 1 1 d .
H18A H -0.1985 -0.1092 0.2458 0.042 Uiso 1 1 calc R
H18B H -0.0136 -0.0875 0.2713 0.042 Uiso 1 1 calc R
C19 C -0.1438(4) 0.0808(2) 0.27236(18) 0.0365(8) Uani 1 1 d .
H19A H -0.0536 0.0673 0.3105 0.044 Uiso 1 1 calc R
H19B H -0.2436 0.0614 0.2902 0.044 Uiso 1 1 calc R
C20 C -0.1495(4) 0.1905(3) 0.2564(2) 0.0468(9) Uani 1 1 d .
H20A H -0.2516 0.2058 0.2260 0.056 Uiso 1 1 calc R
H20B H -0.1475 0.2265 0.3018 0.056 Uiso 1 1 calc R
N1 N -0.1244(3) 0.02013(17) 0.20717(13) 0.0263(5) Uani 1 1 d .
O1 O 1.2775(2) 0.53850(16) 0.24373(11) 0.0341(5) Uani 1 1 d .
O2 O 1.2392(3) 0.68808(16) 0.19240(12) 0.0395(6) Uani 1 1 d .
O3 O 0.6999(3) 0.43347(17) -0.00530(12) 0.0411(6) Uani 1 1 d .
O4 O 0.2043(3) 0.07754(17) 0.00654(12) 0.0425(6) Uani 1 1 d .
O5 O 0.2601(3) 0.1196(2) 0.12439(12) 0.0481(7) Uani 1 1 d .
O6 O 0.0860(3) -0.11890(19) 0.14371(15) 0.0489(6) Uani 1 1 d D
O7 O -0.0199(3) 0.22397(17) 0.22126(14) 0.0485(7) Uani 1 1 d D
O8 O -0.0633(3) 0.08025(16) 0.07505(11) 0.0346(5) Uani 1 1 d .
Cu1 Cu 0.0000 0.0000 0.0000 0.03330(16) Uani 1 2 d S
Cu2 Cu 0.07820(4) 0.06626(3) 0.165884(19) 0.02828(12) Uani 1 1 d .
H02 H 0.065(3) 0.216(3) 0.2517(16) 0.042 Uiso 1 1 d D
H01 H 0.162(3) -0.160(2) 0.1578(18) 0.042 Uiso 1 1 d D

loop_
_atom_site_aniso_label
_atom_site_aniso_U_11
_atom_site_aniso_U_22
_atom_site_aniso_U_33
_atom_site_aniso_U_23
_atom_site_aniso_U_13
_atom_site_aniso_U_12
C2 0.0225(15) 0.0351(17) 0.0252(15) -0.0021(13) 0.0008(12) -0.0017(13)
C1 0.0245(15) 0.0385(19) 0.0244(16) -0.0036(13) 0.0015(12) 0.0001(13)
C3 0.0347(17) 0.0348(18) 0.0329(18) 0.0061(14) -0.0031(13) -0.0023(14)
C4 0.0393(19) 0.0301(17) 0.0400(19) 0.0055(14) -0.0038(15) -0.0117(14)
C5 0.0258(16) 0.0390(18) 0.0265(16) -0.0006(13) 0.0011(12) -0.0129(14)
C6 0.0290(16) 0.0324(17) 0.0295(16) 0.0038(13) -0.0020(13) 0.0011(13)
C7 0.0294(16) 0.0282(16) 0.0323(17) -0.0026(13) 0.0002(13) -0.0012(13)
C8 0.0245(15) 0.0344(17) 0.0290(16) 0.0036(13) -0.0016(12) -0.0105(13)
C9 0.0395(19) 0.0400(18) 0.0316(17) -0.0096(15) 0.0011(14) -0.0125(15)
C10 0.0328(17) 0.0461(19) 0.0252(16) -0.0007(14) 0.0048(13) -0.0097(15)
C11 0.0202(14) 0.0355(17) 0.0274(16) 0.0035(13) -0.0024(12) -0.0053(13)
C12 0.0315(16) 0.0358(17) 0.0272(16) -0.0051(13) 0.0002(13) -0.0103(14)
C13 0.0296(16) 0.0419(18) 0.0236(16) 0.0006(13) 0.0030(12) -0.0070(14)
C14 0.0251(16) 0.0427(19) 0.0302(17) 0.0068(14) 0.0006(13) -0.0086(14)
C15 0.0219(15) 0.0395(18) 0.0426(19) -0.0079(15) -0.0012(13) -0.0005(14)
C16 0.0330(18) 0.0388(19) 0.0390(19) 0.0004(15) -0.0090(14) 0.0055(15)
C17 0.047(2) 0.0287(17) 0.052(2) -0.0034(15) 0.0044(17) -0.0002(15)
C18 0.044(2) 0.0267(17) 0.0347(18) 0.0037(13) 0.0055(15) -0.0052(14)
C19 0.0343(18) 0.0416(19) 0.0358(18) -0.0072(14) 0.0129(14) 0.0016(15)
C20 0.044(2) 0.040(2) 0.053(2) -0.0172(17) -0.0051(17) 0.0140(17)
N1 0.0253(13) 0.0247(13) 0.0286(13) -0.0013(10) 0.0034(10) -0.0005(10)
O1 0.0300(12) 0.0395(13) 0.0299(12) -0.0017(10) -0.0055(9) -0.0001(10)
O2 0.0355(13) 0.0326(13) 0.0461(14) -0.0017(10) -0.0093(10) -0.0026(10)
O3 0.0423(13) 0.0492(14) 0.0284(12) 0.0064(10) -0.0064(10) -0.0264(11)
O4 0.0391(13) 0.0507(14) 0.0377(13) -0.0084(11) 0.0061(10) -0.0242(11)
O5 0.0369(13) 0.0761(18) 0.0297(13) 0.0078(12) -0.0012(10) -0.0285(13)
O6 0.0401(14) 0.0467(16) 0.0604(17) -0.0112(13) 0.0087(12) 0.0062(12)
O7 0.0509(16) 0.0299(13) 0.0573(17) 0.0078(11) -0.0176(13) -0.0020(11)
O8 0.0308(12) 0.0444(13) 0.0270(11) 0.0017(10) -0.0013(9) -0.0060(10)
Cu1 0.0305(3) 0.0383(3) 0.0298(3) 0.0011(2) 0.0000(2) -0.0121(2)
Cu2 0.0241(2) 0.0368(2) 0.0228(2) 0.00343(16) -0.00058(14) -0.00698(16)

loop_
_atom_type_symbol
_atom_type_description
_atom_type_scat_dispersion_real
_atom_type_scat_dispersion_imag
_atom_type_scat_source
C C 0.0033 0.0016 'International Tables Vol C Tables 4.2.6.8 and 6.1.1.4'
H H 0.0000 0.0000 'International Tables Vol C Tables 4.2.6.8 and 6.1.1.4'
N N 0.0061 0.0033 'International Tables Vol C Tables 4.2.6.8 and 6.1.1.4'
O O 0.0106 0.0060 'International Tables Vol C Tables 4.2.6.8 and 6.1.1.4'
Cu Cu 0.3201 1.2651 'International Tables Vol C Tables 4.2.6.8 and 6.1.1.4'

loop_
_geom_angle_atom_site_label_1
_geom_angle_atom_site_label_2
_geom_angle_atom_site_label_3
_geom_angle
_geom_angle_site_symmetry_1
_geom_angle_site_symmetry_3
C7 C2 C3 118.8(3) . .
C7 C2 C1 120.8(3) . .
C3 C2 C1 120.4(3) . .
O2 C1 O1 125.2(3) . .
O2 C1 C2 119.6(3) . .
O1 C1 C2 115.2(3) . .
C4 C3 C2 120.9(3) . .
C4 C3 H3 119.5 . .
C2 C3 H3 119.5 . .
C5 C4 C3 119.1(3) . .
C5 C4 H4 120.4 . .
C3 C4 H4 120.4 . .
C6 C5 C4 121.0(3) . .
C6 C5 O3 116.3(3) . .
C4 C5 O3 122.5(3) . .
C5 C6 C7 119.7(3) . .
C5 C6 H6 120.1 . .
C7 C6 H6 120.1 . .
C2 C7 C6 120.4(3) . .
C2 C7 H7 119.8 . .
C6 C7 H7 119.8 . .
O3 C8 C9 122.1(3) . .
O3 C8 C13 117.0(3) . .
C9 C8 C13 120.8(3) . .
C10 C9 C8 119.9(3) . .
C10 C9 H9 120.0 . .
C8 C9 H9 120.0 . .
C9 C10 C11 120.5(3) . .
C9 C10 H10 119.7 . .
C11 C10 H10 119.7 . .
C12 C11 C10 118.5(3) . .
C12 C11 C14 122.5(3) . .
C10 C11 C14 119.0(3) . .
C11 C12 C13 121.6(3) . .
C11 C12 H12 119.2 . .
C13 C12 H12 119.2 . .
C8 C13 C12 118.7(3) . .
C8 C13 H13 120.7 . .
C12 C13 H13 120.7 . .
O5 C14 O4 126.1(3) . .
O5 C14 C11 115.9(3) . .
O4 C14 C11 118.0(3) . .
N1 C15 C16 110.7(2) . .
N1 C15 H15A 109.5 . .
C16 C15 H15A 109.5 . .
N1 C15 H15B 109.5 . .
C16 C15 H15B 109.5 . .
H15A C15 H15B 108.1 . .
O8 C16 C15 110.4(2) . .
O8 C16 H16A 109.6 . .
C15 C16 H16A 109.6 . .
O8 C16 H16B 109.6 . .
C15 C16 H16B 109.6 . .
H16A C16 H16B 108.1 . .
O6 C17 C18 111.8(3) . .
O6 C17 H17A 109.3 . .
C18 C17 H17A 109.3 . .
O6 C17 H17B 109.3 . .
C18 C17 H17B 109.3 . .
H17A C17 H17B 107.9 . .
N1 C18 C17 114.0(3) . .
N1 C18 H18A 108.7 . .
C17 C18 H18A 108.7 . .
N1 C18 H18B 108.7 . .
C17 C18 H18B 108.7 . .
H18A C18 H18B 107.6 . .
N1 C19 C20 112.5(3) . .
N1 C19 H19A 109.1 . .
C20 C19 H19A 109.1 . .
N1 C19 H19B 109.1 . .
C20 C19 H19B 109.1 . .
H19A C19 H19B 107.8 . .
O7 C20 C19 113.6(3) . .
O7 C20 H20A 108.8 . .
C19 C20 H20A 108.8 . .
O7 C20 H20B 108.8 . .
C19 C20 H20B 108.8 . .
H20A C20 H20B 107.7 . .
C18 N1 C19 108.6(2) . .
C18 N1 C15 111.2(2) . .
C19 N1 C15 112.3(2) . .
C18 N1 Cu2 107.96(19) . .
C19 N1 Cu2 109.20(18) . .
C15 N1 Cu2 107.48(18) . .
C1 O1 Cu2 129.2(2) . 2_655
C8 O3 C5 118.9(2) . .
C14 O4 Cu1 129.6(2) . .
C14 O5 Cu2 128.2(2) . .
C17 O6 H01 107(2) . .
C20 O7 H02 106(2) . .
C16 O8 Cu1 126.17(19) . .
C16 O8 Cu2 109.91(18) . .
Cu1 O8 Cu2 112.97(11) . .
O8 Cu1 O8 180.00(18) 3 .
O8 Cu1 O4 88.79(9) 3 3
O8 Cu1 O4 91.21(9) . 3
O8 Cu1 O4 91.21(9) 3 .
O8 Cu1 O4 88.79(9) . .
O4 Cu1 O4 180.00(12) 3 .
O8 Cu2 O5 91.60(9) . .
O8 Cu2 O1 174.54(9) . 2_645
O5 Cu2 O1 89.75(9) . 2_645
O8 Cu2 N1 85.80(9) . .
O5 Cu2 N1 175.34(10) . .
O1 Cu2 N1 93.20(9) 2_645 .

loop_
_geom_bond_atom_site_label_1
_geom_bond_atom_site_label_2
_geom_bond_distance
_geom_bond_site_symmetry_2
C2 C7 1.388(4) .
C2 C3 1.390(4) .
C2 C1 1.506(4) .
C1 O2 1.245(4) .
C1 O1 1.268(4) .
C3 C4 1.383(4) .
C3 H3 0.9300 .
C4 C5 1.381(4) .
C4 H4 0.9300 .
C5 C6 1.370(4) .
C5 O3 1.393(3) .
C6 C7 1.390(4) .
C6 H6 0.9300 .
C7 H7 0.9300 .
C8 O3 1.377(3) .
C8 C9 1.378(4) .
C8 C13 1.378(4) .
C9 C10 1.375(4) .
C9 H9 0.9300 .
C10 C11 1.389(4) .
C10 H10 0.9300 .
C11 C12 1.381(4) .
C11 C14 1.495(4) .
C12 C13 1.382(4) .
C12 H12 0.9300 .
C13 H13 0.9300 .
C14 O5 1.255(4) .
C14 O4 1.260(4) .
C15 N1 1.498(4) .
C15 C16 1.513(5) .
C15 H15A 0.9700 .
C15 H15B 0.9700 .
C16 O8 1.412(4) .
C16 H16A 0.9700 .
C16 H16B 0.9700 .
C17 O6 1.410(4) .
C17 C18 1.507(5) .
C17 H17A 0.9700 .
C17 H17B 0.9700 .
C18 N1 1.478(4) .
C18 H18A 0.9700 .
C18 H18B 0.9700 .
C19 N1 1.487(4) .
C19 C20 1.505(5) .
C19 H19A 0.9700 .
C19 H19B 0.9700 .
C20 O7 1.408(5) .
C20 H20A 0.9700 .
C20 H20B 0.9700 .
N1 Cu2 2.040(2) .
O1 Cu2 1.951(2) 2_655
O4 Cu1 1.979(2) .
O5 Cu2 1.928(2) .
O6 H01 0.848(18) .
O7 H02 0.844(18) .
O8 Cu1 1.895(2) .
O8 Cu2 1.920(2) .
Cu1 O8 1.895(2) 3
Cu1 O4 1.979(2) 3
Cu2 O1 1.951(2) 2_645

loop_
_geom_torsion_atom_site_label_1
_geom_torsion_atom_site_label_2
_geom_torsion_atom_site_label_3
_geom_torsion_atom_site_label_4
_geom_torsion
_geom_torsion_site_symmetry_4
C7 C2 C1 O2 0.3(4) .
C3 C2 C1 O2 179.4(3) .
C7 C2 C1 O1 -178.1(3) .
C3 C2 C1 O1 0.9(4) .
C7 C2 C3 C4 -0.2(5) .
C1 C2 C3 C4 -179.3(3) .
C2 C3 C4 C5 -1.1(5) .
C3 C4 C5 C6 1.2(5) .
C3 C4 C5 O3 175.6(3) .
C4 C5 C6 C7 0.0(5) .
O3 C5 C6 C7 -174.8(3) .
C3 C2 C7 C6 1.4(5) .
C1 C2 C7 C6 -179.5(3) .
C5 C6 C7 C2 -1.4(5) .
O3 C8 C9 C10 177.9(3) .
C13 C8 C9 C10 1.8(5) .
C8 C9 C10 C11 -1.7(5) .
C9 C10 C11 C12 0.1(5) .
C9 C10 C11 C14 -179.5(3) .
C10 C11 C12 C13 1.4(5) .
C14 C11 C12 C13 -179.0(3) .
O3 C8 C13 C12 -176.6(3) .
C9 C8 C13 C12 -0.4(5) .
C11 C12 C13 C8 -1.2(5) .
C12 C11 C14 O5 162.2(3) .
C10 C11 C14 O5 -18.2(4) .
C12 C11 C14 O4 -17.1(5) .
C10 C11 C14 O4 162.5(3) .
N1 C15 C16 O8 39.3(3) .
O6 C17 C18 N1 56.6(4) .
N1 C19 C20 O7 -51.0(4) .
C17 C18 N1 C19 -172.0(3) .
C17 C18 N1 C15 64.0(3) .
C17 C18 N1 Cu2 -53.7(3) .
C20 C19 N1 C18 173.0(3) .
C20 C19 N1 C15 -63.6(3) .
C20 C19 N1 Cu2 55.5(3) .
C16 C15 N1 C18 -134.9(3) .
C16 C15 N1 C19 103.1(3) .
C16 C15 N1 Cu2 -17.0(3) .
O2 C1 O1 Cu2 17.6(5) 2_655
C2 C1 O1 Cu2 -164.11(19) 2_655
C9 C8 O3 C5 41.3(4) .
C13 C8 O3 C5 -142.6(3) .
C6 C5 O3 C8 -147.7(3) .
C4 C5 O3 C8 37.6(4) .
O5 C14 O4 Cu1 23.5(5) .
C11 C14 O4 Cu1 -157.3(2) .
O4 C14 O5 Cu2 -26.3(5) .
C11 C14 O5 Cu2 154.5(2) .
C15 C16 O8 Cu1 98.3(3) .
C15 C16 O8 Cu2 -42.9(3) .
C16 O8 Cu1 O8 -147.3(3) 3
Cu2 O8 Cu1 O8 -7.17(10) 3
C16 O8 Cu1 O4 -24.1(2) 3
Cu2 O8 Cu1 O4 116.05(12) 3
C16 O8 Cu1 O4 155.9(2) .
Cu2 O8 Cu1 O4 -63.95(12) .
C14 O4 Cu1 O8 -158.1(3) 3
C14 O4 Cu1 O8 21.9(3) .
C14 O4 Cu1 O4 -29.7(3) 3
C16 O8 Cu2 O5 -149.6(2) .
Cu1 O8 Cu2 O5 63.78(13) .
C16 O8 Cu2 O1 106.1(10) 2_645
Cu1 O8 Cu2 O1 -40.5(10) 2_645
C16 O8 Cu2 N1 26.5(2) .
Cu1 O8 Cu2 N1 -120.10(12) .
C14 O5 Cu2 O8 -16.8(3) .
C14 O5 Cu2 O1 157.9(3) 2_645
C14 O5 Cu2 N1 -72.8(13) .
C18 N1 Cu2 O8 115.59(19) .
C19 N1 Cu2 O8 -126.5(2) .
C15 N1 Cu2 O8 -4.43(18) .
C18 N1 Cu2 O5 171.7(11) .
C19 N1 Cu2 O5 -70.3(12) .
C15 N1 Cu2 O5 51.7(13) .
C18 N1 Cu2 O1 -59.03(19) 2_645
C19 N1 Cu2 O1 58.9(2) 2_645
C15 N1 Cu2 O1 -179.05(18) 2_645
